data_4111181
loop_
_publ_author_name
'Lan-Chang Liang'
'Pin-Shu Chien'
'Yu-Lun Huang'

_publ_section_title
;
 Intermolecular Arene C-H Activation by Nickel(II)
;
_journal_name_full 'Journal of the American Chemical Society'
_journal_page_first 15562
_journal_page_last 15563
_journal_paper_doi 10.1021/ja065505p
_journal_volume 128
_journal_year 2006
_chemical_formula_moiety 'C42 H52 F5 N Ni P2'
_chemical_formula_sum 'C42 H52 F5 N Ni P2'
_chemical_formula_weight 786.50
_chemical_name_systematic
;
 ?
;
_space_group_IT_number 122
_symmetry_cell_setting tetragonal
_symmetry_space_group_name_Hall 'I -4 2bw'
_symmetry_space_group_name_H-M 'I -4 2 d'
_atom_sites_solution_hydrogens geom
_atom_sites_solution_primary direct
_atom_sites_solution_secondary difmap
_audit_creation_method SHELXL-97
_cell_angle_alpha 90.00
_cell_angle_beta 90.00
_cell_angle_gamma 90.00
_cell_formula_units_Z 8
_cell_length_a 17.5120(5)
_cell_length_b 17.5120(5)
_cell_length_c 28.1203(12)
_cell_measurement_reflns_used 15511
_cell_measurement_temperature 200(2)
_cell_measurement_theta_max 25.028
_cell_measurement_theta_min 2.037
_cell_volume 8623.7(5)
_computing_cell_refinement 'HKL Scalepack (Otwinowski & Minor 1997)'
_computing_data_collection 'Collect (Nonius BV, 1997-2000)'
_computing_data_reduction 'HKL Denzo and Scalepack (Otwinowski & Minor 19'
_computing_molecular_graphics 'Ortep-3 for Windows (Farrugia, 1997)'
_computing_publication_material 'WinGX publication routines (Farrugia, 1999)'
_computing_structure_refinement 'SHELXL-97 (Sheldrick, 1997)'
_computing_structure_solution 'SHELXS-86 (Sheldrick, 1986)'
_diffrn_ambient_temperature 200(2)
_diffrn_detector_area_resol_mean 9
_diffrn_measured_fraction_theta_full 0.997
_diffrn_measured_fraction_theta_max 0.997
_diffrn_measurement_device_type KappaCCD
_diffrn_measurement_method 'CCD rotation images, thick slices'
_diffrn_radiation_monochromator graphite
_diffrn_radiation_source 'fine-focus sealed tube'
_diffrn_radiation_type MoK\a
_diffrn_radiation_wavelength 0.71073
_diffrn_reflns_av_R_equivalents 0.0541
_diffrn_reflns_av_sigmaI/netI 0.0501
_diffrn_reflns_limit_h_max 19
_diffrn_reflns_limit_h_min -16
_diffrn_reflns_limit_k_max 13
_diffrn_reflns_limit_k_min -20
_diffrn_reflns_limit_l_max 33
_diffrn_reflns_limit_l_min -22
_diffrn_reflns_number 11058
_diffrn_reflns_theta_full 25.01
_diffrn_reflns_theta_max 25.01
_diffrn_reflns_theta_min 2.19
_exptl_absorpt_coefficient_mu 0.574
_exptl_absorpt_correction_T_max 0.8545
_exptl_absorpt_correction_T_min 0.7791
_exptl_absorpt_correction_type multi-scan
_exptl_absorpt_process_details
;
 ?
;
_exptl_crystal_colour brown(dark)
_exptl_crystal_density_diffrn 1.212
_exptl_crystal_description prism
_exptl_crystal_F_000 3312
_exptl_crystal_size_max 0.42
_exptl_crystal_size_mid 0.4
_exptl_crystal_size_min 0.18
_platon_squeeze_details ' ?'
_refine_diff_density_max 0.461
_refine_diff_density_min -0.946
_refine_diff_density_rms 0.217
_refine_ls_abs_structure_details 'Flack H D (1983), Acta Cryst. A39, 876-881'
_refine_ls_abs_structure_Flack 1.00(3)
_refine_ls_extinction_method none
_refine_ls_goodness_of_fit_ref 0.828
_refine_ls_hydrogen_treatment fixed
_refine_ls_matrix_type full
_refine_ls_number_parameters 233
_refine_ls_number_reflns 3686
_refine_ls_number_restraints 0
_refine_ls_restrained_S_all 0.828
_refine_ls_R_factor_all 0.0776
_refine_ls_R_factor_gt 0.0650
_refine_ls_shift/su_max 0.164
_refine_ls_shift/su_mean 0.032
_refine_ls_structure_factor_coef Fsqd
_refine_ls_weighting_details 'calc w=1/[\s^2^(Fo^2^)+(0.1744P)^2^+26.0081P] where P=(Fo^2^+2Fc^2^)/3'
_refine_ls_weighting_scheme calc
_refine_ls_wR_factor_gt 0.1793
_refine_ls_wR_factor_ref 0.1949
_reflns_number_gt 3254
_reflns_number_total 3686
_reflns_threshold_expression >2sigma(I)
_cod_data_source_file ja065505psi20060731_040015.cif
_cod_data_source_block 4730
_cod_database_code 4111181

loop_
_symmetry_equiv_pos_as_xyz
'x, y, z'
'-x, -y, z'
'x, -y+1/2, -z+1/4'
'-x, y+1/2, -z+1/4'
'y, x+1/2, z+1/4'
'-y, -x+1/2, z+1/4'
'-y, x, -z'
'y, -x, -z'
'x+1/2, y+1/2, z+1/2'
'-x+1/2, -y+1/2, z+1/2'
'x+1/2, -y+1, -z+3/4'
'-x+1/2, y+1, -z+3/4'
'y+1/2, x+1, z+3/4'
'-y+1/2, -x+1, z+3/4'
'-y+1/2, x+1/2, -z+1/2'
'y+1/2, -x+1/2, -z+1/2'

loop_
_atom_site_label
_atom_site_type_symbol
_atom_site_fract_x
_atom_site_fract_y
_atom_site_fract_z
_atom_site_U_iso_or_equiv
_atom_site_adp_type
_atom_site_occupancy
_atom_site_symmetry_multiplicity
_atom_site_calc_flag
_atom_site_refinement_flags
Ni1 Ni 0.31604(5) 0.2500 0.1250 0.0339(3) Uani 1 2 d S
P1 P 0.32755(8) 0.14007(8) 0.08847(5) 0.0374(3) Uani 1 1 d .
F1 F 0.19822(19) 0.3378(2) 0.06103(12) 0.0496(8) Uani 1 1 d .
F2 F 0.0460(2) 0.3312(3) 0.05840(14) 0.0661(11) Uani 1 1 d .
F3 F -0.0316(3) 0.2500 0.1250 0.091(2) Uani 1 2 d S
N1 N 0.4252(4) 0.2500 0.1250 0.0400(14) Uani 1 2 d S
C1 C 0.4652(3) 0.2078(3) 0.09049(19) 0.0393(12) Uani 1 1 d .
C2 C 0.5381(3) 0.2254(3) 0.0736(2) 0.0438(13) Uani 1 1 d .
H2 H 0.5654 0.2674 0.0875 0.053 Uiso 1 1 d R
C3 C 0.5710(4) 0.1809(4) 0.0386(2) 0.0522(15) Uani 1 1 d .
H3 H 0.6208 0.1923 0.0263 0.063 Uiso 1 1 d R
C4 C 0.5340(4) 0.1194(4) 0.0191(2) 0.0555(16) Uani 1 1 d .
H4 H 0.5590 0.0894 -0.0049 0.067 Uiso 1 1 d R
C5 C 0.4607(4) 0.1021(4) 0.0344(2) 0.0496(15) Uani 1 1 d .
H5 H 0.4340 0.0595 0.0209 0.060 Uiso 1 1 d R
C6 C 0.4254(3) 0.1461(3) 0.0695(2) 0.0395(12) Uani 1 1 d .
C7 C 0.3178(3) 0.0559(3) 0.1270(2) 0.0394(11) Uani 1 1 d .
H7 H 0.2644 0.0530 0.1344 0.047 Uiso 1 1 d R
C8 C 0.3642(4) 0.0676(4) 0.1734(2) 0.0502(15) Uani 1 1 d .
H8A H 0.4174 0.0726 0.1659 0.060 Uiso 1 1 d R
H8B H 0.3469 0.1129 0.1893 0.060 Uiso 1 1 d R
C9 C 0.3538(5) 0.0013(4) 0.2075(2) 0.0611(18) Uani 1 1 d .
H9A H 0.3892 0.0086 0.2331 0.073 Uiso 1 1 d R
H9B H 0.3027 0.0000 0.2198 0.073 Uiso 1 1 d R
C10 C 0.3729(5) -0.0759(4) 0.1845(3) 0.0633(19) Uani 1 1 d .
H10A H 0.4261 -0.0784 0.1765 0.076 Uiso 1 1 d R
H10B H 0.3604 -0.1169 0.2058 0.076 Uiso 1 1 d R
C11 C 0.3269(5) -0.0862(3) 0.1393(3) 0.0640(19) Uani 1 1 d .
H11A H 0.3430 -0.1321 0.1236 0.077 Uiso 1 1 d R
H11B H 0.2736 -0.0899 0.1470 0.077 Uiso 1 1 d R
C12 C 0.3376(4) -0.0199(3) 0.1042(2) 0.0502(15) Uani 1 1 d .
H12A H 0.3052 -0.0282 0.0772 0.060 Uiso 1 1 d R
H12B H 0.3900 -0.0199 0.0942 0.060 Uiso 1 1 d R
C13 C 0.2730(4) 0.1213(4) 0.0333(2) 0.0506(15) Uani 1 1 d .
H13 H 0.2986 0.0802 0.0172 0.061 Uiso 1 1 d R
C14 C 0.1897(4) 0.0984(4) 0.0431(3) 0.0582(17) Uani 1 1 d .
H14A H 0.1887 0.0502 0.0593 0.070 Uiso 1 1 d R
H14B H 0.1660 0.1366 0.0626 0.070 Uiso 1 1 d R
C15 C 0.1447(5) 0.0911(5) -0.0033(4) 0.083(3) Uani 1 1 d .
H15A H 0.1660 0.0504 -0.0220 0.100 Uiso 1 1 d R
H15B H 0.0921 0.0802 0.0034 0.100 Uiso 1 1 d R
C16 C 0.1486(7) 0.1642(6) -0.0326(4) 0.103(3) Uani 1 1 d .
H16A H 0.1213 0.1576 -0.0619 0.123 Uiso 1 1 d R
H16B H 0.1260 0.2051 -0.0148 0.123 Uiso 1 1 d R
C17 C 0.2319(7) 0.1841(6) -0.0438(3) 0.097(3) Uani 1 1 d .
H17A H 0.2538 0.1445 -0.0631 0.116 Uiso 1 1 d R
H17B H 0.2345 0.2318 -0.0605 0.116 Uiso 1 1 d R
C18 C 0.2796(5) 0.1923(4) 0.0009(2) 0.0619(18) Uani 1 1 d .
H18A H 0.2611 0.2366 0.0174 0.074 Uiso 1 1 d R
H18B H 0.3320 0.1999 -0.0078 0.074 Uiso 1 1 d R
C19 C 0.2056(4) 0.2500 0.1250 0.0350(16) Uani 1 2 d S
C20 C 0.1638(3) 0.2922(3) 0.09343(19) 0.0385(12) Uani 1 1 d .
C21 C 0.0844(4) 0.2913(3) 0.0916(2) 0.0482(14) Uani 1 1 d .
C22 C 0.0446(4) 0.2500 0.1250 0.051(2) Uani 1 2 d S

loop_
_atom_site_aniso_label
_atom_site_aniso_U_11
_atom_site_aniso_U_22
_atom_site_aniso_U_33
_atom_site_aniso_U_23
_atom_site_aniso_U_13
_atom_site_aniso_U_12
Ni1 0.0324(5) 0.0317(5) 0.0375(5) -0.0037(4) 0.000 0.000
P1 0.0380(7) 0.0334(7) 0.0408(7) -0.0052(6) -0.0004(6) 0.0010(6)
F1 0.0502(19) 0.052(2) 0.0468(18) 0.0137(15) -0.0001(14) -0.0045(14)
F2 0.051(2) 0.082(3) 0.066(2) 0.024(2) -0.0148(18) 0.007(2)
F3 0.045(3) 0.117(6) 0.111(5) 0.036(5) 0.000 0.000
N1 0.039(3) 0.038(3) 0.043(3) -0.004(3) 0.000 0.000
C1 0.043(3) 0.039(3) 0.036(3) 0.004(2) 0.004(2) 0.007(2)
C2 0.045(3) 0.045(3) 0.042(3) 0.004(2) 0.002(2) 0.001(2)
C3 0.043(3) 0.063(4) 0.051(3) 0.011(3) 0.012(3) 0.009(3)
C4 0.062(4) 0.061(4) 0.044(3) 0.002(3) 0.015(3) 0.018(3)
C5 0.056(4) 0.042(3) 0.050(3) -0.003(3) 0.007(3) 0.006(3)
C6 0.047(3) 0.035(3) 0.037(3) -0.002(2) 0.005(2) 0.000(2)
C7 0.035(2) 0.036(3) 0.047(3) -0.001(2) 0.000(3) 0.004(2)
C8 0.052(3) 0.048(3) 0.051(4) -0.005(3) -0.005(3) 0.006(3)
C9 0.082(5) 0.056(4) 0.046(4) 0.000(3) -0.002(4) 0.018(3)
C10 0.081(5) 0.048(4) 0.060(4) 0.003(3) 0.005(4) 0.014(3)
C11 0.081(5) 0.031(3) 0.079(5) 0.000(3) 0.018(4) 0.003(3)
C12 0.062(4) 0.041(3) 0.047(3) -0.006(3) 0.007(3) 0.003(3)
C13 0.056(4) 0.049(3) 0.046(3) -0.011(3) -0.011(3) 0.001(3)
C14 0.053(4) 0.054(4) 0.068(4) -0.019(3) -0.014(3) 0.002(3)
C15 0.069(5) 0.087(6) 0.095(6) -0.029(5) -0.032(5) 0.004(4)
C16 0.108(8) 0.107(8) 0.093(7) -0.023(6) -0.055(6) 0.031(6)
C17 0.152(10) 0.086(6) 0.053(5) -0.003(4) -0.034(5) 0.039(7)
C18 0.081(5) 0.056(4) 0.048(4) -0.003(3) -0.010(3) 0.007(3)
C19 0.035(3) 0.036(4) 0.034(4) -0.010(4) 0.000 0.000
C20 0.053(3) 0.030(2) 0.032(3) 0.004(2) 0.008(2) -0.003(2)
C21 0.044(3) 0.052(3) 0.049(3) 0.014(3) -0.007(3) 0.006(3)
C22 0.030(4) 0.059(5) 0.064(5) 0.009(5) 0.000 0.000

loop_
_atom_type_symbol
_atom_type_description
_atom_type_scat_dispersion_real
_atom_type_scat_dispersion_imag
_atom_type_scat_source
C C 0.0033 0.0016 'International Tables Vol C Tables 4.2.6.8 and 6.1.1.4'
H H 0.0000 0.0000 'International Tables Vol C Tables 4.2.6.8 and 6.1.1.4'
Ni Ni 0.3393 1.1124 'International Tables Vol C Tables 4.2.6.8 and 6.1.1.4'
N N 0.0061 0.0033 'International Tables Vol C Tables 4.2.6.8 and 6.1.1.4'
P P 0.1023 0.0942 'International Tables Vol C Tables 4.2.6.8 and 6.1.1.4'
F F 0.0171 0.0103 'International Tables Vol C Tables 4.2.6.8 and 6.1.1.4'
O O 0.0106 0.0060 'International Tables Vol C Tables 4.2.6.8 and 6.1.1.4'

loop_
_geom_angle_atom_site_label_1
_geom_angle_atom_site_label_2
_geom_angle_atom_site_label_3
_geom_angle
_geom_angle_site_symmetry_1
_geom_angle_site_symmetry_3
N1 Ni1 C19 180.0 . .
N1 Ni1 P1 84.72(4) . 3
C19 Ni1 P1 95.28(4) . 3
N1 Ni1 P1 84.72(4) . .
C19 Ni1 P1 95.28(4) . .
P1 Ni1 P1 169.44(9) 3 .
C6 P1 C7 108.1(2) . .
C6 P1 C13 104.7(3) . .
C7 P1 C13 107.7(3) . .
C6 P1 Ni1 100.11(19) . .
C7 P1 Ni1 114.79(18) . .
C13 P1 Ni1 120.1(2) . .
C1 N1 C1 120.3(7) 3 .
C1 N1 Ni1 119.8(3) 3 .
C1 N1 Ni1 119.8(3) . .
C2 C1 N1 124.9(5) . .
C2 C1 C6 118.5(5) . .
N1 C1 C6 116.4(5) . .
C3 C2 C1 119.8(6) . .
C3 C2 H2 121.1 . .
C1 C2 H2 119.0 . .
C4 C3 C2 122.1(6) . .
C4 C3 H3 116.6 . .
C2 C3 H3 121.2 . .
C3 C4 C5 119.0(6) . .
C3 C4 H4 119.6 . .
C5 C4 H4 121.4 . .
C6 C5 C4 120.7(6) . .
C6 C5 H5 119.4 . .
C4 C5 H5 119.9 . .
C5 C6 C1 119.8(5) . .
C5 C6 P1 126.9(5) . .
C1 C6 P1 113.0(4) . .
C12 C7 C8 110.6(5) . .
C12 C7 P1 115.6(4) . .
C8 C7 P1 110.0(4) . .
C12 C7 H7 105.5 . .
C8 C7 H7 109.6 . .
P1 C7 H7 105.1 . .
C9 C8 C7 111.6(5) . .
C9 C8 H8A 109.0 . .
C7 C8 H8A 109.6 . .
C9 C8 H8B 107.5 . .
C7 C8 H8B 109.6 . .
H8A C8 H8B 109.5 . .
C10 C9 C8 112.4(5) . .
C10 C9 H9A 107.0 . .
C8 C9 H9A 107.2 . .
C10 C9 H9B 109.5 . .
C8 C9 H9B 111.1 . .
H9A C9 H9B 109.5 . .
C11 C10 C9 110.0(6) . .
C11 C10 H10A 108.4 . .
C9 C10 H10A 110.4 . .
C11 C10 H10B 108.3 . .
C9 C10 H10B 110.2 . .
H10A C10 H10B 109.5 . .
C10 C11 C12 112.6(6) . .
C10 C11 H11A 109.3 . .
C12 C11 H11A 107.5 . .
C10 C11 H11B 109.6 . .
C12 C11 H11B 108.3 . .
H11A C11 H11B 109.5 . .
C7 C12 C11 111.3(5) . .
C7 C12 H12A 109.5 . .
C11 C12 H12A 108.8 . .
C7 C12 H12B 110.0 . .
C11 C12 H12B 107.7 . .
H12A C12 H12B 109.5 . .
C18 C13 C14 112.7(6) . .
C18 C13 P1 108.2(4) . .
C14 C13 P1 112.7(5) . .
C18 C13 H13 106.9 . .
C14 C13 H13 109.4 . .
P1 C13 H13 106.7 . .
C13 C14 C15 111.0(7) . .
C13 C14 H14A 109.3 . .
C15 C14 H14A 108.8 . .
C13 C14 H14B 109.3 . .
C15 C14 H14B 108.9 . .
H14A C14 H14B 109.5 . .
C14 C15 C16 111.6(7) . .
C14 C15 H15A 109.2 . .
C16 C15 H15A 108.0 . .
C14 C15 H15B 110.1 . .
C16 C15 H15B 108.3 . .
H15A C15 H15B 109.5 . .
C15 C16 C17 110.1(8) . .
C15 C16 H16A 110.0 . .
C17 C16 H16A 108.9 . .
C15 C16 H16B 109.1 . .
C17 C16 H16B 109.3 . .
H16A C16 H16B 109.5 . .
C18 C17 C16 112.0(8) . .
C18 C17 H17A 108.5 . .
C16 C17 H17A 109.4 . .
C18 C17 H17B 107.3 . .
C16 C17 H17B 110.1 . .
H17A C17 H17B 109.5 . .
C17 C18 C13 111.8(7) . .
C17 C18 H18A 106.9 . .
C13 C18 H18A 109.9 . .
C17 C18 H18B 109.2 . .
C13 C18 H18B 109.5 . .
H18A C18 H18B 109.5 . .
C20 C19 C20 115.3(7) 3 .
C20 C19 Ni1 122.4(3) 3 .
C20 C19 Ni1 122.3(3) . .
F1 C20 C21 115.2(5) . .
F1 C20 C19 121.2(5) . .
C21 C20 C19 123.6(5) . .
F2 C21 C20 121.3(5) . .
F2 C21 C22 119.5(6) . .
C20 C21 C22 119.2(5) . .
F3 C22 C21 120.5(4) . 3
F3 C22 C21 120.5(4) . .
C21 C22 C21 119.0(7) 3 .

loop_
_geom_bond_atom_site_label_1
_geom_bond_atom_site_label_2
_geom_bond_distance
_geom_bond_site_symmetry_2
Ni1 N1 1.912(6) .
Ni1 C19 1.934(7) .
Ni1 P1 2.1914(13) 3
Ni1 P1 2.1915(13) .
P1 C6 1.797(6) .
P1 C7 1.837(6) .
P1 C13 1.851(6) .
F1 C20 1.354(6) .
F2 C21 1.346(7) .
F3 C22 1.335(10) .
N1 C1 1.406(6) 3
N1 C1 1.407(6) .
C1 C2 1.397(8) .
C1 C6 1.415(8) .
C2 C3 1.381(9) .
C2 H2 0.9599 .
C3 C4 1.371(10) .
C3 H3 0.9601 .
C4 C5 1.386(10) .
C4 H4 0.9599 .
C5 C6 1.396(8) .
C5 H5 0.9600 .
C7 C12 1.514(8) .
C7 C8 1.550(8) .
C7 H7 0.9599 .
C8 C9 1.516(9) .
C8 H8A 0.9599 .
C8 H8B 0.9601 .
C9 C10 1.537(9) .
C9 H9A 0.9601 .
C9 H9B 0.9600 .
C10 C11 1.514(11) .
C10 H10A 0.9601 .
C10 H10B 0.9600 .
C11 C12 1.536(9) .
C11 H11A 0.9601 .
C11 H11B 0.9600 .
C12 H12A 0.9602 .
C12 H12B 0.9600 .
C13 C18 1.545(10) .
C13 C14 1.537(10) .
C13 H13 0.9599 .
C14 C15 1.529(11) .
C14 H14A 0.9600 .
C14 H14B 0.9600 .
C15 C16 1.524(15) .
C15 H15A 0.9600 .
C15 H15B 0.9600 .
C16 C17 1.533(16) .
C16 H16A 0.9599 .
C16 H16B 0.9600 .
C17 C18 1.517(11) .
C17 H17A 0.9597 .
C17 H17B 0.9599 .
C18 H18A 0.9600 .
C18 H18B 0.9599 .
C19 C20 1.367(7) 3
C19 C20 1.367(7) .
C20 C21 1.391(9) .
C21 C22 1.376(7) .
C22 C21 1.376(7) 3

loop_
_platon_squeeze_void_nr
_platon_squeeze_void_average_x
_platon_squeeze_void_average_y
_platon_squeeze_void_average_z
_platon_squeeze_void_volume
_platon_squeeze_void_count_electrons
1 0.000 0.000 0.134 144.4 50.0
2 0.000 0.500 0.116 144.2 49.7
3 0.000 0.500 0.384 144.4 50.3
4 0.000 0.000 0.866 144.3 49.8
5 0.500 1.000 0.616 144.2 49.7
6 0.500 0.500 0.634 144.4 50.1
7 0.500 0.500 0.366 144.4 49.8
8 0.500 0.000 0.884 144.3 50.3
